data_7224347
loop_
_publ_author_name
'Cui, Yan-Hui'
'Liang, Xiao-Xiao'
'Gu, Jin-Zhong'
'Wu, Jiang'
'Kirillov, Alexander M.'

_publ_section_title
;
 Self-assembly synthesis, structural features, reversible
 temperature-induced dehydration/hydration, and magnetic and luminescence
 properties of lanthanide(iii) compounds derived from 5-fluoronicotinic
 acid
;
_journal_issue 13
_journal_name_full CrystEngComm
_journal_page_first 2303
_journal_paper_doi 10.1039/C6CE00040A
_journal_volume 18
_journal_year 2016
_chemical_formula_sum 'C18 H17 F3 N3 O10 Tb'
_chemical_formula_weight 651.27
_chemical_name_systematic
; 
 ? 
;
_space_group_IT_number 2
_symmetry_cell_setting triclinic
_symmetry_space_group_name_Hall '-P 1'
_symmetry_space_group_name_H-M 'P -1'
_atom_sites_solution_hydrogens geom
_atom_sites_solution_primary direct
_atom_sites_solution_secondary difmap
_audit_creation_method SHELXL-97
_audit_update_record
;
2015-10-30 deposited with the CCDC.
2016-02-22 downloaded from the CCDC.
;
_cell_angle_alpha 74.689(5)
_cell_angle_beta 77.546(5)
_cell_angle_gamma 76.536(5)
_cell_formula_units_Z 2
_cell_length_a 6.7859(4)
_cell_length_b 12.7748(7)
_cell_length_c 13.5660(8)
_cell_measurement_temperature 293(2)
_cell_volume 1088.10(11)
_computing_cell_refinement 'Bruker SAINT'
_computing_data_collection 'Bruker APEX2'
_computing_data_reduction 'Bruker SAINT'
_computing_molecular_graphics 'Bruker SHELXTL'
_computing_publication_material 'Bruker SHELXTL'
_computing_structure_refinement 'SHELXL-97 (Sheldrick, 2008)'
_computing_structure_solution 'SHELXS-97 (Sheldrick, 2008)'
_diffrn_ambient_temperature 293(2)
_diffrn_measured_fraction_theta_full 0.997
_diffrn_measured_fraction_theta_max 0.997
_diffrn_measurement_device_type 'Bruker APE-II CCD'
_diffrn_measurement_method '\f and \w scans'
_diffrn_radiation_monochromator graphite
_diffrn_radiation_source 'fine-focus sealed tube'
_diffrn_radiation_type MoK\a
_diffrn_radiation_wavelength 0.71073
_diffrn_reflns_av_R_equivalents 0.0373
_diffrn_reflns_av_sigmaI/netI 0.0560
_diffrn_reflns_limit_h_max 8
_diffrn_reflns_limit_h_min -8
_diffrn_reflns_limit_k_max 15
_diffrn_reflns_limit_k_min -15
_diffrn_reflns_limit_l_max 16
_diffrn_reflns_limit_l_min -14
_diffrn_reflns_number 7228
_diffrn_reflns_theta_full 25.05
_diffrn_reflns_theta_max 25.05
_diffrn_reflns_theta_min 3.37
_exptl_absorpt_coefficient_mu 3.337
_exptl_absorpt_correction_T_max 0.5849
_exptl_absorpt_correction_T_min 0.4892
_exptl_absorpt_correction_type multi-scan
_exptl_crystal_colour colourless
_exptl_crystal_density_diffrn 1.988
_exptl_crystal_density_method 'not measured'
_exptl_crystal_description block
_exptl_crystal_F_000 636
_exptl_crystal_size_max 0.25
_exptl_crystal_size_mid 0.21
_exptl_crystal_size_min 0.18
_refine_diff_density_max 0.586
_refine_diff_density_min -0.845
_refine_diff_density_rms 0.115
_refine_ls_extinction_method none
_refine_ls_goodness_of_fit_ref 1.039
_refine_ls_hydrogen_treatment mixed
_refine_ls_matrix_type full
_refine_ls_number_parameters 327
_refine_ls_number_reflns 3831
_refine_ls_number_restraints 0
_refine_ls_restrained_S_all 1.039
_refine_ls_R_factor_all 0.0332
_refine_ls_R_factor_gt 0.0288
_refine_ls_shift/su_max 0.001
_refine_ls_shift/su_mean 0.000
_refine_ls_structure_factor_coef Fsqd
_refine_ls_weighting_details 'calc w=1/[\s^2^(Fo^2^)+(0.0179P)^2^+0.0000P] where P=(Fo^2^+2Fc^2^)/3'
_refine_ls_weighting_scheme calc
_refine_ls_wR_factor_gt 0.0589
_refine_ls_wR_factor_ref 0.0621
_reflns_number_gt 3482
_reflns_number_total 3831
_reflns_threshold_expression >2sigma(I)
_cod_data_source_file c6ce00040a2.cif
_cod_data_source_block 227-12tb
_cod_depositor_comments
;
The following automatic conversions were performed:

'_symmetry_cell_setting' value 'Triclinic' changed to 'triclinic'
according to
/usr/data/users/saulius/crontab/automatic-downloads/rss-feeds/RSC/lib/dictionaries/cif_core.dic
dictionary named 'cif_core.dic' version 2.4.2 from 2011-04-26.

Automatic conversion script
Id: cif_fix_values 4268 2015-11-12 08:31:59Z antanas 

 Adding full bibliography for 7224342--7224349.cif.
;
_cod_original_cell_volume 1088.10(10)
_cod_original_sg_symbol_H-M P-1
_cod_database_code 7224347

loop_
_symmetry_equiv_pos_as_xyz
'x, y, z'
'-x, -y, -z'

loop_
_atom_site_label
_atom_site_type_symbol
_atom_site_fract_x
_atom_site_fract_y
_atom_site_fract_z
_atom_site_U_iso_or_equiv
_atom_site_adp_type
_atom_site_occupancy
_atom_site_symmetry_multiplicity
_atom_site_calc_flag
_atom_site_refinement_flags
Tb1 Tb 0.68208(3) 0.115115(16) 0.626042(14) 0.01925(8) Uani 1 1 d .
O1 O 0.9781(5) 0.0336(3) 0.7288(2) 0.0358(8) Uani 1 1 d .
O2 O 0.6641(4) 0.0147(3) 0.8053(2) 0.0331(8) Uani 1 1 d .
O3 O 0.6313(5) 0.1645(3) 0.4229(3) 0.0406(8) Uani 1 1 d .
O4 O 0.5109(5) 0.2865(3) 0.5189(2) 0.0377(8) Uani 1 1 d .
O5 O 0.9833(4) 0.1532(2) 0.5172(2) 0.0287(7) Uani 1 1 d .
O6 O 1.1967(4) 0.0581(2) 0.4078(2) 0.0291(7) Uani 1 1 d .
O7 O 0.7724(5) 0.2605(3) 0.6794(2) 0.0386(8) Uani 1 1 d .
H1W H 0.6644 0.3101 0.6908 0.058 Uiso 1 1 d R
H2W H 0.8614 0.2915 0.6315 0.058 Uiso 1 1 d R
O8 O 0.3854(5) 0.2034(3) 0.7290(2) 0.0361(8) Uani 1 1 d .
H3W H 0.3498 0.1570 0.7849 0.054 Uiso 1 1 d R
H4W H 0.2854 0.2262 0.6947 0.054 Uiso 1 1 d R
O9 O 0.3953(4) 0.0320(3) 0.6289(2) 0.0378(8) Uani 1 1 d .
H5W H 0.3055 0.0393 0.6830 0.057 Uiso 1 1 d R
H6W H 0.4370 -0.0371 0.6300 0.057 Uiso 1 1 d R
O10 O 0.1117(6) 0.3636(3) 0.6141(4) 0.0468(10) Uani 1 1 d .
N1 N 0.8557(6) -0.1667(4) 1.0786(3) 0.0449(11) Uani 1 1 d .
N2 N 0.4754(6) 0.5479(3) 0.2633(3) 0.0363(10) Uani 1 1 d .
N3 N 1.0061(6) 0.4473(3) 0.3051(3) 0.0353(10) Uani 1 1 d .
C1 C 0.8557(7) -0.0020(4) 0.8056(3) 0.0266(10) Uani 1 1 d .
C2 C 0.9349(6) -0.0711(4) 0.9021(3) 0.0250(10) Uani 1 1 d .
C3 C 0.7998(7) -0.1051(4) 0.9898(3) 0.0374(12) Uani 1 1 d .
H3 H 0.6601 -0.0837 0.9869 0.045 Uiso 1 1 calc R
C4 C 1.0587(8) -0.1982(4) 1.0806(4) 0.0448(14) Uani 1 1 d .
H4 H 1.1038 -0.2417 1.1412 0.054 Uiso 1 1 calc R
C5 C 1.1989(7) -0.1676(4) 0.9956(4) 0.0371(12) Uani 1 1 d .
C6 C 1.1442(7) -0.1017(4) 0.9051(3) 0.0325(11) Uani 1 1 d .
H6 H 1.2415 -0.0786 0.8485 0.039 Uiso 1 1 calc R
C7 C 0.5633(6) 0.2604(4) 0.4319(4) 0.0298(11) Uani 1 1 d .
C8 C 0.5552(6) 0.3531(4) 0.3363(3) 0.0234(9) Uani 1 1 d .
C9 C 0.4786(6) 0.4619(4) 0.3435(3) 0.0295(10) Uani 1 1 d .
H9 H 0.4258 0.4755 0.4091 0.035 Uiso 1 1 calc R
C10 C 0.5528(7) 0.5282(4) 0.1700(4) 0.0406(12) Uani 1 1 d .
H10 H 0.5538 0.5870 0.1124 0.049 Uiso 1 1 calc R
C11 C 0.6315(8) 0.4223(4) 0.1570(3) 0.0376(12) Uani 1 1 d .
C12 C 0.6323(7) 0.3332(4) 0.2390(3) 0.0331(11) Uani 1 1 d .
H12 H 0.6830 0.2618 0.2295 0.040 Uiso 1 1 calc R
C13 C 1.0913(6) 0.1446(3) 0.4308(3) 0.0212(9) Uani 1 1 d .
C14 C 1.0957(6) 0.2499(3) 0.3490(3) 0.0215(9) Uani 1 1 d .
C15 C 1.0125(6) 0.3510(4) 0.3740(3) 0.0285(10) Uani 1 1 d .
H15 H 0.9580 0.3518 0.4429 0.034 Uiso 1 1 calc R
C16 C 1.0792(7) 0.4467(4) 0.2059(4) 0.0409(12) Uani 1 1 d .
H16 H 1.0724 0.5128 0.1562 0.049 Uiso 1 1 calc R
C17 C 1.1652(8) 0.3480(4) 0.1767(3) 0.0382(12) Uani 1 1 d .
C18 C 1.1784(7) 0.2486(4) 0.2465(3) 0.0319(11) Uani 1 1 d .
H18 H 1.2403 0.1830 0.2261 0.038 Uiso 1 1 calc R
F1 F 1.4015(4) -0.2024(3) 1.0030(3) 0.0683(10) Uani 1 1 d .
F2 F 0.7101(6) 0.4065(3) 0.0601(2) 0.0727(11) Uani 1 1 d .
F3 F 1.2352(6) 0.3518(3) 0.0749(2) 0.0762(11) Uani 1 1 d .
H7W H 0.220(10) 0.361(5) 0.558(5) 0.08(2) Uiso 1 1 d .
H8W H 0.075(9) 0.411(5) 0.639(5) 0.06(2) Uiso 1 1 d .

loop_
_atom_site_aniso_label
_atom_site_aniso_U_11
_atom_site_aniso_U_22
_atom_site_aniso_U_33
_atom_site_aniso_U_23
_atom_site_aniso_U_13
_atom_site_aniso_U_12
Tb1 0.01925(12) 0.01798(12) 0.01798(12) -0.00356(9) -0.00037(8) -0.00159(8)
O1 0.0333(19) 0.044(2) 0.0210(17) 0.0041(15) -0.0005(14) -0.0070(16)
O2 0.0241(18) 0.042(2) 0.0265(17) -0.0004(15) -0.0042(14) -0.0012(15)
O3 0.045(2) 0.0197(19) 0.055(2) -0.0041(16) -0.0117(18) -0.0040(16)
O4 0.036(2) 0.041(2) 0.0232(17) 0.0022(15) 0.0006(15) 0.0011(16)
O5 0.0273(17) 0.0300(18) 0.0231(17) -0.0052(14) 0.0066(13) -0.0055(14)
O6 0.0321(18) 0.0174(17) 0.0324(17) -0.0065(14) 0.0003(14) 0.0018(14)
O7 0.0294(19) 0.036(2) 0.053(2) -0.0226(17) 0.0047(16) -0.0069(15)
O8 0.0367(19) 0.036(2) 0.0219(17) -0.0003(15) 0.0038(14) 0.0044(16)
O9 0.0232(17) 0.042(2) 0.054(2) -0.0253(18) 0.0014(15) -0.0075(15)
O10 0.039(2) 0.037(2) 0.065(3) -0.024(2) 0.001(2) -0.0051(19)
N1 0.042(3) 0.061(3) 0.024(2) 0.000(2) -0.0016(19) -0.008(2)
N2 0.036(2) 0.026(2) 0.037(2) 0.0006(19) 0.0000(19) -0.0007(19)
N3 0.034(2) 0.025(2) 0.046(3) -0.006(2) -0.006(2) -0.0064(18)
C1 0.034(3) 0.023(2) 0.023(2) -0.008(2) -0.003(2) -0.003(2)
C2 0.030(3) 0.027(3) 0.020(2) -0.0079(19) -0.0038(19) -0.004(2)
C3 0.031(3) 0.046(3) 0.029(3) -0.001(2) -0.002(2) -0.006(2)
C4 0.060(4) 0.043(3) 0.029(3) -0.001(2) -0.019(3) -0.002(3)
C5 0.030(3) 0.037(3) 0.045(3) -0.009(3) -0.017(2) 0.003(2)
C6 0.033(3) 0.033(3) 0.029(3) -0.003(2) -0.002(2) -0.006(2)
C7 0.019(2) 0.032(3) 0.036(3) 0.000(2) -0.006(2) -0.008(2)
C8 0.020(2) 0.026(2) 0.022(2) -0.0026(19) -0.0019(18) -0.0061(19)
C9 0.028(3) 0.032(3) 0.025(2) -0.006(2) 0.001(2) -0.003(2)
C10 0.045(3) 0.036(3) 0.029(3) 0.012(2) -0.005(2) -0.008(3)
C11 0.042(3) 0.048(3) 0.021(2) -0.008(2) 0.002(2) -0.011(3)
C12 0.039(3) 0.029(3) 0.032(3) -0.012(2) -0.006(2) -0.003(2)
C13 0.017(2) 0.022(2) 0.027(2) -0.0056(19) -0.0064(19) -0.0051(18)
C14 0.015(2) 0.022(2) 0.026(2) -0.0059(19) 0.0004(18) -0.0039(18)
C15 0.027(3) 0.026(3) 0.031(2) -0.006(2) -0.001(2) -0.006(2)
C16 0.039(3) 0.032(3) 0.047(3) 0.006(2) -0.006(3) -0.015(2)
C17 0.043(3) 0.040(3) 0.024(3) 0.002(2) 0.006(2) -0.014(2)
C18 0.028(3) 0.032(3) 0.032(3) -0.009(2) 0.005(2) -0.007(2)
F1 0.0345(18) 0.081(3) 0.081(2) 0.004(2) -0.0283(17) -0.0006(17)
F2 0.114(3) 0.068(3) 0.0269(17) -0.0139(17) 0.0101(18) -0.016(2)
F3 0.110(3) 0.065(3) 0.0302(17) 0.0022(16) 0.0205(18) -0.016(2)

loop_
_atom_type_symbol
_atom_type_description
_atom_type_scat_dispersion_real
_atom_type_scat_dispersion_imag
_atom_type_scat_source
C C 0.0033 0.0016 'International Tables Vol C Tables 4.2.6.8 and 6.1.1.4'
H H 0.0000 0.0000 'International Tables Vol C Tables 4.2.6.8 and 6.1.1.4'
F F 0.0171 0.0103 'International Tables Vol C Tables 4.2.6.8 and 6.1.1.4'
N N 0.0061 0.0033 'International Tables Vol C Tables 4.2.6.8 and 6.1.1.4'
O O 0.0106 0.0060 'International Tables Vol C Tables 4.2.6.8 and 6.1.1.4'
Tb Tb -0.1723 4.1537 'International Tables Vol C Tables 4.2.6.8 and 6.1.1.4'

loop_
_geom_angle_atom_site_label_1
_geom_angle_atom_site_label_2
_geom_angle_atom_site_label_3
_geom_angle
_geom_angle_site_symmetry_1
_geom_angle_site_symmetry_3
O6 Tb1 O5 82.89(10) 2_756 .
O6 Tb1 O7 143.94(10) 2_756 .
O5 Tb1 O7 74.01(10) . .
O6 Tb1 O9 70.72(10) 2_756 .
O5 Tb1 O9 138.98(10) . .
O7 Tb1 O9 142.67(10) . .
O6 Tb1 O8 136.61(11) 2_756 .
O5 Tb1 O8 140.49(11) . .
O7 Tb1 O8 70.56(11) . .
O9 Tb1 O8 72.27(11) . .
O6 Tb1 O2 83.66(10) 2_756 .
O5 Tb1 O2 124.27(9) . .
O7 Tb1 O2 86.89(11) . .
O9 Tb1 O2 84.24(11) . .
O8 Tb1 O2 70.83(10) . .
O6 Tb1 O4 130.13(10) 2_756 .
O5 Tb1 O4 85.64(10) . .
O7 Tb1 O4 75.94(11) . .
O9 Tb1 O4 88.03(11) . .
O8 Tb1 O4 69.40(10) . .
O2 Tb1 O4 139.97(10) . .
O6 Tb1 O1 75.82(10) 2_756 .
O5 Tb1 O1 71.96(10) . .
O7 Tb1 O1 70.93(11) . .
O9 Tb1 O1 127.39(11) . .
O8 Tb1 O1 111.13(10) . .
O2 Tb1 O1 52.31(10) . .
O4 Tb1 O1 143.90(11) . .
O6 Tb1 O3 81.22(10) 2_756 .
O5 Tb1 O3 69.48(10) . .
O7 Tb1 O3 114.59(11) . .
O9 Tb1 O3 75.75(10) . .
O8 Tb1 O3 110.57(10) . .
O2 Tb1 O3 158.01(10) . .
O4 Tb1 O3 49.45(10) . .
O1 Tb1 O3 137.00(10) . .
C1 O1 Tb1 89.9(3) . .
C1 O2 Tb1 95.4(3) . .
C7 O3 Tb1 87.0(3) . .
C7 O4 Tb1 98.7(3) . .
C13 O5 Tb1 143.6(3) . .
C13 O6 Tb1 166.4(3) . 2_756
Tb1 O7 H1W 110.2 . .
Tb1 O7 H2W 110.2 . .
H1W O7 H2W 108.7 . .
Tb1 O8 H3W 109.6 . .
Tb1 O8 H4W 109.6 . .
H3W O8 H4W 109.1 . .
Tb1 O9 H5W 109.9 . .
Tb1 O9 H6W 109.7 . .
H5W O9 H6W 109.0 . .
H7W O10 H8W 124(6) . .
C3 N1 C4 116.9(4) . .
C10 N2 C9 117.6(4) . .
C16 N3 C15 118.5(4) . .
O1 C1 O2 122.4(4) . .
O1 C1 C2 119.6(4) . .
O2 C1 C2 118.0(4) . .
C3 C2 C6 118.7(4) . .
C3 C2 C1 120.1(4) . .
C6 C2 C1 121.3(4) . .
N1 C3 C2 124.3(4) . .
N1 C3 H3 117.8 . .
C2 C3 H3 117.8 . .
N1 C4 C5 121.1(4) . .
N1 C4 H4 119.4 . .
C5 C4 H4 119.4 . .
F1 C5 C4 118.0(4) . .
F1 C5 C6 119.3(5) . .
C4 C5 C6 122.7(4) . .
C5 C6 C2 116.2(4) . .
C5 C6 H6 121.9 . .
C2 C6 H6 121.9 . .
O3 C7 O4 122.7(4) . .
O3 C7 C8 119.7(4) . .
O4 C7 C8 117.4(4) . .
C12 C8 C9 117.6(4) . .
C12 C8 C7 121.1(4) . .
C9 C8 C7 121.2(4) . .
N2 C9 C8 124.4(4) . .
N2 C9 H9 117.8 . .
C8 C9 H9 117.8 . .
N2 C10 C11 121.2(4) . .
N2 C10 H10 119.4 . .
C11 C10 H10 119.4 . .
F2 C11 C12 119.4(5) . .
F2 C11 C10 119.0(5) . .
C12 C11 C10 121.6(4) . .
C11 C12 C8 117.6(4) . .
C11 C12 H12 121.2 . .
C8 C12 H12 121.2 . .
O6 C13 O5 126.3(4) . .
O6 C13 C14 117.5(4) . .
O5 C13 C14 116.2(4) . .
C15 C14 C18 118.1(4) . .
C15 C14 C13 120.5(4) . .
C18 C14 C13 121.3(4) . .
N3 C15 C14 123.7(4) . .
N3 C15 H15 118.1 . .
C14 C15 H15 118.1 . .
N3 C16 C17 120.1(5) . .
N3 C16 H16 119.9 . .
C17 C16 H16 119.9 . .
F3 C17 C18 119.8(4) . .
F3 C17 C16 117.9(4) . .
C18 C17 C16 122.3(4) . .
C17 C18 C14 117.1(4) . .
C17 C18 H18 121.4 . .
C14 C18 H18 121.4 . .

loop_
_geom_bond_atom_site_label_1
_geom_bond_atom_site_label_2
_geom_bond_distance
_geom_bond_site_symmetry_2
Tb1 O6 2.304(3) 2_756
Tb1 O5 2.319(3) .
Tb1 O7 2.404(3) .
Tb1 O9 2.413(3) .
Tb1 O8 2.417(3) .
Tb1 O2 2.423(3) .
Tb1 O4 2.473(3) .
Tb1 O1 2.555(3) .
Tb1 O3 2.739(3) .
O1 C1 1.239(5) .
O2 C1 1.268(5) .
O3 C7 1.233(5) .
O4 C7 1.266(5) .
O5 C13 1.258(5) .
O6 C13 1.244(5) .
O6 Tb1 2.304(3) 2_756
O7 H1W 0.8662 .
O7 H2W 0.8661 .
O8 H3W 0.8571 .
O8 H4W 0.8572 .
O9 H5W 0.8588 .
O9 H6W 0.8587 .
O10 H7W 0.94(6) .
O10 H8W 0.74(5) .
N1 C3 1.332(6) .
N1 C4 1.346(6) .
N2 C10 1.326(6) .
N2 C9 1.326(6) .
N3 C16 1.331(6) .
N3 C15 1.332(6) .
C1 C2 1.501(6) .
C2 C3 1.374(6) .
C2 C6 1.389(6) .
C3 H3 0.9300 .
C4 C5 1.361(7) .
C4 H4 0.9300 .
C5 F1 1.359(5) .
C5 C6 1.364(6) .
C6 H6 0.9300 .
C7 C8 1.508(6) .
C8 C12 1.378(6) .
C8 C9 1.388(6) .
C9 H9 0.9300 .
C10 C11 1.377(7) .
C10 H10 0.9300 .
C11 F2 1.357(5) .
C11 C12 1.365(7) .
C12 H12 0.9300 .
C13 C14 1.503(6) .
C14 C15 1.383(6) .
C14 C18 1.386(6) .
C15 H15 0.9300 .
C16 C17 1.381(7) .
C16 H16 0.9300 .
C17 F3 1.352(5) .
C17 C18 1.366(7) .
C18 H18 0.9300 .

loop_
_geom_hbond_atom_site_label_D
_geom_hbond_atom_site_label_H
_geom_hbond_atom_site_label_A
_geom_hbond_distance_DH
_geom_hbond_distance_HA
_geom_hbond_distance_DA
_geom_hbond_angle_DHA
_geom_hbond_site_symmetry_A
O7 H1W N2 0.87 2.03 2.820(5) 151.3 2_666
O7 H2W O10 0.87 2.06 2.782(5) 140.7 1_655
O8 H3W N1 0.86 2.08 2.752(5) 135.2 2_657
O8 H4W O10 0.86 2.06 2.804(5) 144.7 .
O9 H5W O1 0.86 2.19 2.861(4) 135.2 1_455
O9 H6W O3 0.86 2.12 2.833(4) 140.2 2_656
O10 H7W O4 0.94(6) 2.00(6) 2.810(5) 143(5) .
O10 H8W N3 0.74(5) 2.05(6) 2.792(5) 174(7) 2_666

loop_
_geom_torsion_atom_site_label_1
_geom_torsion_atom_site_label_2
_geom_torsion_atom_site_label_3
_geom_torsion_atom_site_label_4
_geom_torsion
_geom_torsion_site_symmetry_1
O6 Tb1 O1 C1 -92.1(3) 2_756
O5 Tb1 O1 C1 -179.1(3) .
O7 Tb1 O1 C1 102.1(3) .
O9 Tb1 O1 C1 -40.5(3) .
O8 Tb1 O1 C1 42.8(3) .
O2 Tb1 O1 C1 0.9(2) .
O4 Tb1 O1 C1 126.5(3) .
O3 Tb1 O1 C1 -152.0(2) .
O6 Tb1 O2 C1 76.1(3) 2_756
O5 Tb1 O2 C1 -0.8(3) .
O7 Tb1 O2 C1 -69.0(3) .
O9 Tb1 O2 C1 147.3(3) .
O8 Tb1 O2 C1 -139.5(3) .
O4 Tb1 O2 C1 -132.7(2) .
O1 Tb1 O2 C1 -0.8(2) .
O3 Tb1 O2 C1 122.9(3) .
O6 Tb1 O3 C7 179.9(3) 2_756
O5 Tb1 O3 C7 -94.4(3) .
O7 Tb1 O3 C7 -34.1(3) .
O9 Tb1 O3 C7 107.7(3) .
O8 Tb1 O3 C7 43.3(3) .
O2 Tb1 O3 C7 132.8(3) .
O4 Tb1 O3 C7 7.9(2) .
O1 Tb1 O3 C7 -122.0(3) .
O6 Tb1 O4 C7 -18.1(3) 2_756
O5 Tb1 O4 C7 58.8(3) .
O7 Tb1 O4 C7 133.4(3) .
O9 Tb1 O4 C7 -80.6(3) .
O8 Tb1 O4 C7 -152.4(3) .
O2 Tb1 O4 C7 -159.3(2) .
O1 Tb1 O4 C7 109.6(3) .
O3 Tb1 O4 C7 -7.8(2) .
O6 Tb1 O5 C13 49.2(5) 2_756
O7 Tb1 O5 C13 -158.7(5) .
O9 Tb1 O5 C13 -0.2(5) .
O8 Tb1 O5 C13 -131.8(4) .
O2 Tb1 O5 C13 126.5(4) .
O4 Tb1 O5 C13 -82.1(5) .
O1 Tb1 O5 C13 126.6(5) .
O3 Tb1 O5 C13 -34.0(4) .
Tb1 O1 C1 O2 -1.5(4) .
Tb1 O1 C1 C2 176.2(3) .
Tb1 O2 C1 O1 1.6(5) .
Tb1 O2 C1 C2 -176.1(3) .
O1 C1 C2 C3 175.9(4) .
O2 C1 C2 C3 -6.3(6) .
O1 C1 C2 C6 -4.0(6) .
O2 C1 C2 C6 173.8(4) .
C4 N1 C3 C2 -1.0(8) .
C6 C2 C3 N1 -0.4(7) .
C1 C2 C3 N1 179.8(4) .
C3 N1 C4 C5 0.4(8) .
N1 C4 C5 F1 180.0(4) .
N1 C4 C5 C6 1.7(8) .
F1 C5 C6 C2 178.7(4) .
C4 C5 C6 C2 -3.0(7) .
C3 C2 C6 C5 2.3(6) .
C1 C2 C6 C5 -177.8(4) .
Tb1 O3 C7 O4 -14.1(4) .
Tb1 O3 C7 C8 161.2(3) .
Tb1 O4 C7 O3 15.8(5) .
Tb1 O4 C7 C8 -159.6(3) .
O3 C7 C8 C12 -3.3(6) .
O4 C7 C8 C12 172.2(4) .
O3 C7 C8 C9 179.6(4) .
O4 C7 C8 C9 -4.8(6) .
C10 N2 C9 C8 -0.7(7) .
C12 C8 C9 N2 -0.3(6) .
C7 C8 C9 N2 176.8(4) .
C9 N2 C10 C11 0.7(7) .
N2 C10 C11 F2 -179.6(4) .
N2 C10 C11 C12 0.4(8) .
F2 C11 C12 C8 178.6(4) .
C10 C11 C12 C8 -1.4(7) .
C9 C8 C12 C11 1.3(6) .
C7 C8 C12 C11 -175.8(4) .
Tb1 O6 C13 O5 61.4(13) 2_756
Tb1 O6 C13 C14 -120.1(11) 2_756
Tb1 O5 C13 O6 -72.8(6) .
Tb1 O5 C13 C14 108.6(5) .
O6 C13 C14 C15 -168.6(4) .
O5 C13 C14 C15 10.1(5) .
O6 C13 C14 C18 12.9(6) .
O5 C13 C14 C18 -168.5(4) .
C16 N3 C15 C14 1.6(7) .
C18 C14 C15 N3 0.5(6) .
C13 C14 C15 N3 -178.1(4) .
C15 N3 C16 C17 -1.9(7) .
N3 C16 C17 F3 179.3(4) .
N3 C16 C17 C18 0.2(7) .
F3 C17 C18 C14 -177.2(4) .
C16 C17 C18 C14 1.9(7) .
C15 C14 C18 C17 -2.2(6) .
C13 C14 C18 C17 176.4(4) .
